data_7112856
loop_
_publ_author_name
'B\'elanger-Chabot, Guillaume'
'Rioux, Philippe'
'Maron, Laurent'
'Fontaine, Fr\'ed\'eric-Georges'

_publ_section_title
;
 Synthesis of a 1-boratabenzene-(2,3,4,5-tetramethylphosphole): towards a
 planar monophosphole.
;
_journal_issue 36
_journal_name_full 'Chemical communications (Cambridge, England)'
_journal_page_first 6816
_journal_page_last 6818
_journal_paper_doi 10.1039/c0cc01999b
_journal_volume 46
_journal_year 2010
_chemical_formula_sum 'C19 H33 B Li N2 P'
_chemical_formula_weight 338.19
_chemical_name_systematic
;
?
;
_space_group_IT_number 14
_symmetry_space_group_name_Hall '-P 2yn'
_symmetry_space_group_name_H-M 'P 1 21/n 1'
_atom_sites_solution_hydrogens geom
_atom_sites_solution_primary direct
_atom_sites_solution_secondary difmap
_audit_creation_method SHELXL-97
_cell_angle_alpha 90.00
_cell_angle_beta 95.630(3)
_cell_angle_gamma 90.00
_cell_formula_units_Z 4
_cell_length_a 8.7343(5)
_cell_length_b 18.1187(9)
_cell_length_c 13.3941(7)
_cell_measurement_temperature 150(2)
_cell_volume 2109.45(19)
_computing_cell_refinement 'APEX 2 (Bruker, 2005b)'
_computing_data_collection 'APEX 2 (Bruker, 2005b)'
_computing_data_reduction 'SAINT (Bruker, 2003)'
_computing_molecular_graphics 'SHELXTL (Bruker, 2001)'
_computing_publication_material 'SHELXTL (Bruker, 2001)'
_computing_structure_refinement 'SHELXL-97 (Sheldrick, 2008)'
_computing_structure_solution 'SHELXS-97 (Sheldrick, 2008)'
_diffrn_ambient_temperature 150(2)
_diffrn_measured_fraction_theta_full 0.990
_diffrn_measured_fraction_theta_max 0.990
_diffrn_measurement_device_type 'Bruker Smart APEX II CCD'
_diffrn_measurement_method \w
_diffrn_radiation_monochromator graphite
_diffrn_radiation_source 'fine-focus sealed tube'
_diffrn_radiation_type CuK\a
_diffrn_radiation_wavelength 1.54178
_diffrn_reflns_av_R_equivalents 0.0791
_diffrn_reflns_av_sigmaI/netI 0.0531
_diffrn_reflns_limit_h_max 10
_diffrn_reflns_limit_h_min -10
_diffrn_reflns_limit_k_max 15
_diffrn_reflns_limit_k_min -21
_diffrn_reflns_limit_l_max 15
_diffrn_reflns_limit_l_min -16
_diffrn_reflns_number 24605
_diffrn_reflns_theta_full 69.37
_diffrn_reflns_theta_max 69.37
_diffrn_reflns_theta_min 4.12
_exptl_absorpt_coefficient_mu 1.138
_exptl_absorpt_correction_T_max 0.8850
_exptl_absorpt_correction_T_min 0.7878
_exptl_absorpt_correction_type integration
_exptl_absorpt_process_details 'XPREP (Bruker, 2005a)'
_exptl_crystal_density_diffrn 1.065
_exptl_crystal_density_method 'not measured'
_exptl_crystal_F_000 736
_exptl_crystal_size_max 0.22
_exptl_crystal_size_mid 0.18
_exptl_crystal_size_min 0.11
_refine_diff_density_max 0.444
_refine_diff_density_min -0.202
_refine_diff_density_rms 0.054
_refine_ls_extinction_method none
_refine_ls_goodness_of_fit_ref 0.907
_refine_ls_hydrogen_treatment constr
_refine_ls_matrix_type full
_refine_ls_number_parameters 217
_refine_ls_number_reflns 3932
_refine_ls_number_restraints 0
_refine_ls_restrained_S_all 0.907
_refine_ls_R_factor_all 0.0958
_refine_ls_R_factor_gt 0.0597
_refine_ls_shift/su_max 0.000
_refine_ls_shift/su_mean 0.000
_refine_ls_structure_factor_coef Fsqd
_refine_ls_weighting_details 'calc w=1/[\s^2^(Fo^2^)+(0.1073P)^2^+0.0000P] where P=(Fo^2^+2Fc^2^)/3'
_refine_ls_weighting_scheme calc
_refine_ls_wR_factor_gt 0.1502
_refine_ls_wR_factor_ref 0.1671
_reflns_number_gt 2327
_reflns_number_total 3932
_reflns_threshold_expression >2sigma(I)
_cod_data_source_file c0cc01999b.txt
_cod_data_source_block frede72
_cod_original_sg_symbol_H-M P21/n
_cod_database_code 7112856

loop_
_symmetry_equiv_pos_as_xyz
'x, y, z'
'-x+1/2, y+1/2, -z+1/2'
'-x, -y, -z'
'x-1/2, -y-1/2, z-1/2'

loop_
_atom_site_label
_atom_site_type_symbol
_atom_site_fract_x
_atom_site_fract_y
_atom_site_fract_z
_atom_site_U_iso_or_equiv
_atom_site_adp_type
_atom_site_occupancy
_atom_site_symmetry_multiplicity
_atom_site_calc_flag
_atom_site_refinement_flags
P1 P 0.82644(8) 0.07592(4) 0.87519(6) 0.0526(2) Uani 1 1 d .
C1 C 0.9129(3) 0.07901(14) 0.7605(2) 0.0587(7) Uani 1 1 d .
C2 C 0.8131(4) 0.05611(15) 0.6839(2) 0.0627(8) Uani 1 1 d .
C3 C 0.6573(3) 0.04127(14) 0.7124(2) 0.0595(7) Uani 1 1 d .
C4 C 0.6436(3) 0.05466(14) 0.8106(2) 0.0557(7) Uani 1 1 d .
C5 C 1.0799(3) 0.09839(17) 0.7555(3) 0.0784(10) Uani 1 1 d .
H5A H 1.1211 0.0694 0.7025 0.118 Uiso 1 1 calc R
H5B H 1.1381 0.0873 0.8201 0.118 Uiso 1 1 calc R
H5C H 1.0889 0.1511 0.7408 0.118 Uiso 1 1 calc R
C6 C 0.8473(5) 0.04543(19) 0.5767(3) 0.0918(12) Uani 1 1 d .
H6A H 0.9558 0.0567 0.5708 0.138 Uiso 1 1 calc R
H6B H 0.7822 0.0785 0.5330 0.138 Uiso 1 1 calc R
H6C H 0.8261 -0.0059 0.5566 0.138 Uiso 1 1 calc R
C7 C 0.5333(4) 0.01270(18) 0.6380(3) 0.0844(10) Uani 1 1 d .
H7A H 0.4368 0.0094 0.6694 0.127 Uiso 1 1 calc R
H7B H 0.5618 -0.0364 0.6152 0.127 Uiso 1 1 calc R
H7C H 0.5199 0.0463 0.5805 0.127 Uiso 1 1 calc R
C8 C 0.4990(3) 0.04495(18) 0.8624(3) 0.0743(9) Uani 1 1 d .
H8A H 0.4660 0.0930 0.8863 0.111 Uiso 1 1 calc R
H8B H 0.5196 0.0114 0.9195 0.111 Uiso 1 1 calc R
H8C H 0.4176 0.0242 0.8151 0.111 Uiso 1 1 calc R
B1 B 0.8195(3) 0.17356(17) 0.9364(2) 0.0514(7) Uani 1 1 d .
C9 C 0.9340(3) 0.23285(14) 0.9250(2) 0.0547(7) Uani 1 1 d .
H9 H 1.0137 0.2254 0.8827 0.066 Uiso 1 1 calc R
C10 C 0.9249(3) 0.29908(15) 0.9760(2) 0.0598(7) Uani 1 1 d .
H10 H 0.9986 0.3365 0.9672 0.072 Uiso 1 1 calc R
C11 C 0.8102(3) 0.31250(16) 1.0400(2) 0.0646(8) Uani 1 1 d .
H11 H 0.8076 0.3583 1.0744 0.078 Uiso 1 1 calc R
C12 C 0.7005(3) 0.25879(16) 1.0530(2) 0.0633(8) Uani 1 1 d .
H12 H 0.6219 0.2694 1.0951 0.076 Uiso 1 1 calc R
C13 C 0.7011(3) 0.19059(15) 1.0071(2) 0.0571(7) Uani 1 1 d .
H13 H 0.6267 0.1545 1.0202 0.069 Uiso 1 1 calc R
Li1 Li 0.9482(5) 0.2066(2) 1.1045(4) 0.0554(11) Uani 1 1 d .
C16 C 1.2556(3) 0.14146(17) 1.0583(3) 0.0735(9) Uani 1 1 d .
H16A H 1.3632 0.1316 1.0823 0.110 Uiso 1 1 calc R
H16B H 1.2513 0.1711 0.9968 0.110 Uiso 1 1 calc R
H16C H 1.2016 0.0946 1.0441 0.110 Uiso 1 1 calc R
C17 C 1.2607(3) 0.25275(16) 1.1547(3) 0.0709(9) Uani 1 1 d .
H17A H 1.2085 0.2811 1.2036 0.106 Uiso 1 1 calc R
H17B H 1.2588 0.2807 1.0919 0.106 Uiso 1 1 calc R
H17C H 1.3676 0.2437 1.1813 0.106 Uiso 1 1 calc R
N1 N 1.1817(2) 0.18203(11) 1.13550(18) 0.0546(6) Uani 1 1 d .
C14 C 1.1880(3) 0.13698(16) 1.2270(2) 0.0638(8) Uani 1 1 d .
H14A H 1.2944 0.1373 1.2602 0.077 Uiso 1 1 calc R
H14B H 1.1611 0.0853 1.2086 0.077 Uiso 1 1 calc R
C15 C 1.0812(3) 0.16452(18) 1.2987(2) 0.0678(8) Uani 1 1 d .
H15A H 1.0826 0.1300 1.3561 0.081 Uiso 1 1 calc R
H15B H 1.1175 0.2132 1.3250 0.081 Uiso 1 1 calc R
N2 N 0.9208(3) 0.17188(12) 1.25125(18) 0.0589(6) Uani 1 1 d .
C18 C 0.8486(4) 0.09952(18) 1.2412(3) 0.0825(10) Uani 1 1 d .
H18A H 0.8987 0.0701 1.1923 0.124 Uiso 1 1 calc R
H18B H 0.7393 0.1053 1.2183 0.124 Uiso 1 1 calc R
H18C H 0.8593 0.0744 1.3063 0.124 Uiso 1 1 calc R
C19 C 0.8355(5) 0.2193(2) 1.3135(3) 0.0934(12) Uani 1 1 d .
H19A H 0.7280 0.2222 1.2849 0.140 Uiso 1 1 calc R
H19B H 0.8809 0.2688 1.3162 0.140 Uiso 1 1 calc R
H19C H 0.8400 0.1988 1.3815 0.140 Uiso 1 1 calc R

loop_
_atom_site_aniso_label
_atom_site_aniso_U_11
_atom_site_aniso_U_22
_atom_site_aniso_U_33
_atom_site_aniso_U_23
_atom_site_aniso_U_13
_atom_site_aniso_U_12
P1 0.0448(4) 0.0512(4) 0.0631(5) -0.0002(3) 0.0124(3) -0.0032(3)
C1 0.0570(16) 0.0451(14) 0.078(2) 0.0007(14) 0.0250(15) 0.0040(12)
C2 0.084(2) 0.0478(15) 0.0595(19) 0.0005(13) 0.0224(17) 0.0116(14)
C3 0.0687(19) 0.0465(15) 0.0624(19) -0.0035(13) 0.0017(15) 0.0071(13)
C4 0.0510(15) 0.0500(14) 0.0664(19) -0.0018(13) 0.0069(13) -0.0011(12)
C5 0.065(2) 0.0598(17) 0.117(3) -0.0023(18) 0.0471(19) -0.0022(15)
C6 0.135(3) 0.074(2) 0.072(2) -0.0005(18) 0.035(2) 0.021(2)
C7 0.100(3) 0.0633(19) 0.085(2) -0.0113(17) -0.017(2) 0.0131(18)
C8 0.0501(17) 0.078(2) 0.096(2) -0.0121(18) 0.0130(16) -0.0102(15)
B1 0.0468(16) 0.0545(17) 0.0522(18) 0.0034(15) 0.0024(14) 0.0021(14)
C9 0.0512(15) 0.0564(16) 0.0578(17) 0.0053(13) 0.0115(13) -0.0016(12)
C10 0.0583(17) 0.0517(16) 0.0686(19) 0.0050(14) 0.0024(14) -0.0061(13)
C11 0.0614(18) 0.0556(16) 0.076(2) -0.0069(15) 0.0015(16) 0.0060(14)
C12 0.0484(15) 0.0729(19) 0.070(2) -0.0070(16) 0.0109(14) 0.0071(14)
C13 0.0419(14) 0.0625(17) 0.0672(18) -0.0036(14) 0.0073(13) -0.0030(12)
Li1 0.046(2) 0.058(2) 0.062(3) 0.002(2) 0.009(2) 0.001(2)
C16 0.0583(18) 0.078(2) 0.088(2) -0.0005(18) 0.0227(17) 0.0089(15)
C17 0.0633(19) 0.0647(18) 0.085(2) 0.0063(16) 0.0104(16) -0.0144(15)
N1 0.0444(12) 0.0537(13) 0.0669(15) 0.0039(12) 0.0114(11) -0.0016(10)
C14 0.0473(16) 0.0676(18) 0.077(2) 0.0101(16) 0.0062(14) 0.0001(13)
C15 0.070(2) 0.0688(18) 0.065(2) 0.0061(15) 0.0068(16) 0.0031(15)
N2 0.0539(14) 0.0584(13) 0.0672(15) 0.0016(11) 0.0197(12) 0.0046(11)
C18 0.071(2) 0.077(2) 0.101(3) 0.0161(19) 0.0181(19) -0.0145(17)
C19 0.103(3) 0.100(2) 0.082(2) 0.002(2) 0.037(2) 0.039(2)

loop_
_atom_type_symbol
_atom_type_description
_atom_type_scat_dispersion_real
_atom_type_scat_dispersion_imag
_atom_type_scat_source
C C 0.0181 0.0091 'International Tables Vol C Tables 4.2.6.8 and 6.1.1.4'
H H 0.0000 0.0000 'International Tables Vol C Tables 4.2.6.8 and 6.1.1.4'
Li Li 0.0008 0.0003 'International Tables Vol C Tables 4.2.6.8 and 6.1.1.4'
B B 0.0090 0.0039 'International Tables Vol C Tables 4.2.6.8 and 6.1.1.4'
N N 0.0311 0.0180 'International Tables Vol C Tables 4.2.6.8 and 6.1.1.4'
P P 0.2955 0.4335 'International Tables Vol C Tables 4.2.6.8 and 6.1.1.4'

loop_
_geom_angle_atom_site_label_1
_geom_angle_atom_site_label_2
_geom_angle_atom_site_label_3
_geom_angle
C1 P1 C4 91.35(14)
C1 P1 B1 111.55(13)
C4 P1 B1 109.67(13)
C2 C1 C5 126.5(3)
C2 C1 P1 110.6(2)
C5 C1 P1 122.7(3)
C1 C2 C3 113.8(3)
C1 C2 C6 126.3(3)
C3 C2 C6 119.8(3)
C4 C3 C2 113.0(3)
C4 C3 C7 125.7(3)
C2 C3 C7 121.2(3)
C3 C4 C8 125.7(3)
C3 C4 P1 110.5(2)
C8 C4 P1 123.5(2)
C1 C5 H5A 109.5
C1 C5 H5B 109.5
H5A C5 H5B 109.5
C1 C5 H5C 109.5
H5A C5 H5C 109.5
H5B C5 H5C 109.5
C2 C6 H6A 109.5
C2 C6 H6B 109.5
H6A C6 H6B 109.5
C2 C6 H6C 109.5
H6A C6 H6C 109.5
H6B C6 H6C 109.5
C3 C7 H7A 109.5
C3 C7 H7B 109.5
H7A C7 H7B 109.5
C3 C7 H7C 109.5
H7A C7 H7C 109.5
H7B C7 H7C 109.5
C4 C8 H8A 109.5
C4 C8 H8B 109.5
H8A C8 H8B 109.5
C4 C8 H8C 109.5
H8A C8 H8C 109.5
H8B C8 H8C 109.5
C9 B1 C13 115.4(3)
C9 B1 P1 124.3(2)
C13 B1 P1 120.2(2)
C9 B1 Li1 70.75(19)
C13 B1 Li1 69.99(19)
P1 B1 Li1 124.61(17)
C10 C9 B1 120.2(2)
C10 C9 Li1 71.55(19)
B1 C9 Li1 74.21(19)
C10 C9 H9 119.9
B1 C9 H9 119.9
Li1 C9 H9 126.2
C9 C10 C11 122.0(3)
C9 C10 Li1 75.16(19)
C11 C10 Li1 72.37(19)
C9 C10 H10 119.0
C11 C10 H10 119.0
Li1 C10 H10 125.2
C12 C11 C10 119.9(3)
C12 C11 Li1 73.8(2)
C10 C11 Li1 73.51(19)
C12 C11 H11 120.1
C10 C11 H11 120.1
Li1 C11 H11 124.2
C13 C12 C11 122.6(3)
C13 C12 Li1 74.50(19)
C11 C12 Li1 72.43(19)
C13 C12 H12 118.7
C11 C12 H12 118.7
Li1 C12 H12 126.3
C12 C13 B1 119.8(2)
C12 C13 Li1 72.28(19)
B1 C13 Li1 74.48(19)
C12 C13 H13 120.1
B1 C13 H13 120.1
Li1 C13 H13 124.8
N1 Li1 N2 87.06(19)
N1 Li1 C11 133.9(2)
N2 Li1 C11 118.8(2)
N1 Li1 C10 107.7(2)
N2 Li1 C10 150.8(2)
C11 Li1 C10 34.12(11)
N1 Li1 C12 167.5(2)
N2 Li1 C12 101.86(19)
C11 Li1 C12 33.77(12)
C10 Li1 C12 60.48(15)
N1 Li1 C13 151.7(2)
N2 Li1 C13 106.90(19)
C11 Li1 C13 60.66(15)
C10 Li1 C13 71.88(16)
C12 Li1 C13 33.22(11)
N1 Li1 C9 101.02(19)
N2 Li1 C9 168.7(2)
C11 Li1 C9 60.72(15)
C10 Li1 C9 33.29(11)
C12 Li1 C9 71.50(16)
C13 Li1 C9 62.44(15)
N1 Li1 B1 118.3(2)
N2 Li1 B1 133.8(2)
C11 Li1 B1 72.43(17)
C10 Li1 B1 61.26(15)
C12 Li1 B1 61.33(15)
C13 Li1 B1 35.54(11)
C9 Li1 B1 35.04(11)
N1 C16 H16A 109.5
N1 C16 H16B 109.5
H16A C16 H16B 109.5
N1 C16 H16C 109.5
H16A C16 H16C 109.5
H16B C16 H16C 109.5
N1 C17 H17A 109.5
N1 C17 H17B 109.5
H17A C17 H17B 109.5
N1 C17 H17C 109.5
H17A C17 H17C 109.5
H17B C17 H17C 109.5
C17 N1 C16 109.2(2)
C17 N1 C14 111.1(2)
C16 N1 C14 109.1(2)
C17 N1 Li1 106.4(2)
C16 N1 Li1 117.1(2)
C14 N1 Li1 103.9(2)
N1 C14 C15 112.2(2)
N1 C14 H14A 109.2
C15 C14 H14A 109.2
N1 C14 H14B 109.2
C15 C14 H14B 109.2
H14A C14 H14B 107.9
N2 C15 C14 112.2(2)
N2 C15 H15A 109.2
C14 C15 H15A 109.2
N2 C15 H15B 109.2
C14 C15 H15B 109.2
H15A C15 H15B 107.9
C19 N2 C18 110.1(3)
C19 N2 C15 108.8(3)
C18 N2 C15 109.9(2)
C19 N2 Li1 118.2(2)
C18 N2 Li1 105.8(2)
C15 N2 Li1 103.81(19)
N2 C18 H18A 109.5
N2 C18 H18B 109.5
H18A C18 H18B 109.5
N2 C18 H18C 109.5
H18A C18 H18C 109.5
H18B C18 H18C 109.5
N2 C19 H19A 109.5
N2 C19 H19B 109.5
H19A C19 H19B 109.5
N2 C19 H19C 109.5
H19A C19 H19C 109.5
H19B C19 H19C 109.5

loop_
_geom_bond_atom_site_label_1
_geom_bond_atom_site_label_2
_geom_bond_distance
P1 C1 1.777(3)
P1 C4 1.782(3)
P1 B1 1.953(3)
C1 C2 1.345(4)
C1 C5 1.508(4)
C2 C3 1.474(4)
C2 C6 1.508(4)
C3 C4 1.354(4)
C3 C7 1.491(4)
C4 C8 1.510(4)
C5 H5A 0.9800
C5 H5B 0.9800
C5 H5C 0.9800
C6 H6A 0.9800
C6 H6B 0.9800
C6 H6C 0.9800
C7 H7A 0.9800
C7 H7B 0.9800
C7 H7C 0.9800
C8 H8A 0.9800
C8 H8B 0.9800
C8 H8C 0.9800
B1 C9 1.485(4)
B1 C13 1.502(4)
B1 Li1 2.489(6)
C9 C10 1.387(4)
C9 Li1 2.442(5)
C9 H9 0.9500
C10 C11 1.402(4)
C10 Li1 2.397(5)
C10 H10 0.9500
C11 C12 1.389(4)
C11 Li1 2.382(5)
C11 H11 0.9500
C12 C13 1.380(4)
C12 Li1 2.400(5)
C12 H12 0.9500
C13 Li1 2.428(5)
C13 H13 0.9500
Li1 N1 2.089(5)
Li1 N2 2.099(5)
C16 N1 1.469(4)
C16 H16A 0.9800
C16 H16B 0.9800
C16 H16C 0.9800
C17 N1 1.466(4)
C17 H17A 0.9800
C17 H17B 0.9800
C17 H17C 0.9800
N1 C14 1.469(4)
C14 C15 1.489(4)
C14 H14A 0.9900
C14 H14B 0.9900
C15 N2 1.486(4)
C15 H15A 0.9900
C15 H15B 0.9900
N2 C19 1.453(4)
N2 C18 1.455(4)
C18 H18A 0.9800
C18 H18B 0.9800
C18 H18C 0.9800
C19 H19A 0.9800
C19 H19B 0.9800
C19 H19C 0.9800

loop_
_geom_torsion_atom_site_label_1
_geom_torsion_atom_site_label_2
_geom_torsion_atom_site_label_3
_geom_torsion_atom_site_label_4
_geom_torsion
C4 P1 C1 C2 -7.5(2)
B1 P1 C1 C2 -119.3(2)
C4 P1 C1 C5 177.6(2)
B1 P1 C1 C5 65.8(2)
C5 C1 C2 C3 179.9(3)
P1 C1 C2 C3 5.2(3)
C5 C1 C2 C6 -0.4(5)
P1 C1 C2 C6 -175.0(2)
C1 C2 C3 C4 0.9(3)
C6 C2 C3 C4 -178.8(3)
C1 C2 C3 C7 -177.6(3)
C6 C2 C3 C7 2.6(4)
C2 C3 C4 C8 179.9(3)
C7 C3 C4 C8 -1.6(5)
C2 C3 C4 P1 -6.6(3)
C7 C3 C4 P1 171.9(2)
C1 P1 C4 C3 8.0(2)
B1 P1 C4 C3 121.5(2)
C1 P1 C4 C8 -178.2(2)
B1 P1 C4 C8 -64.8(3)
C1 P1 B1 C9 -30.0(3)
C4 P1 B1 C9 -129.7(3)
C1 P1 B1 C13 155.4(2)
C4 P1 B1 C13 55.7(3)
C1 P1 B1 Li1 -119.2(2)
C4 P1 B1 Li1 141.15(19)
C13 B1 C9 C10 -1.5(4)
P1 B1 C9 C10 -176.3(2)
Li1 B1 C9 C10 -56.9(3)
C13 B1 C9 Li1 55.5(2)
P1 B1 C9 Li1 -119.3(2)
B1 C9 C10 C11 0.6(4)
Li1 C9 C10 C11 -57.6(3)
B1 C9 C10 Li1 58.2(3)
C9 C10 C11 C12 -0.7(4)
Li1 C10 C11 C12 -59.6(3)
C9 C10 C11 Li1 59.0(3)
C10 C11 C12 C13 1.9(5)
Li1 C11 C12 C13 -57.6(3)
C10 C11 C12 Li1 59.5(3)
C11 C12 C13 B1 -2.8(4)
Li1 C12 C13 B1 -59.5(3)
C11 C12 C13 Li1 56.7(3)
C9 B1 C13 C12 2.6(4)
P1 B1 C13 C12 177.6(2)
Li1 B1 C13 C12 58.4(3)
C9 B1 C13 Li1 -55.9(2)
P1 B1 C13 Li1 119.2(2)
C12 C11 Li1 N1 177.0(4)
C10 C11 Li1 N1 48.2(3)
C12 C11 Li1 N2 -66.5(3)
C10 C11 Li1 N2 164.7(3)
C12 C11 Li1 C10 128.8(3)
C10 C11 Li1 C12 -128.8(3)
C12 C11 Li1 C13 27.65(17)
C10 C11 Li1 C13 -101.2(2)
C12 C11 Li1 C9 100.6(2)
C10 C11 Li1 C9 -28.22(16)
C12 C11 Li1 B1 64.41(19)
C10 C11 Li1 B1 -64.42(18)
C9 C10 Li1 N1 83.1(2)
C11 C10 Li1 N1 -145.7(3)
C9 C10 Li1 N2 -159.5(5)
C11 C10 Li1 N2 -28.2(5)
C9 C10 Li1 C11 -131.3(3)
C9 C10 Li1 C12 -101.42(19)
C11 C10 Li1 C12 29.84(17)
C9 C10 Li1 C13 -67.14(18)
C11 C10 Li1 C13 64.13(18)
C11 C10 Li1 C9 131.3(3)
C9 C10 Li1 B1 -29.99(16)
C11 C10 Li1 B1 101.3(2)
C13 C12 Li1 N1 122.4(12)
C11 C12 Li1 N1 -10.0(12)
C13 C12 Li1 N2 -102.8(2)
C11 C12 Li1 N2 124.8(2)
C13 C12 Li1 C11 132.4(3)
C13 C12 Li1 C10 102.3(2)
C11 C12 Li1 C10 -30.14(17)
C11 C12 Li1 C13 -132.4(3)
C13 C12 Li1 C9 67.70(18)
C11 C12 Li1 C9 -64.70(19)
C13 C12 Li1 B1 30.93(17)
C11 C12 Li1 B1 -101.5(2)
C12 C13 Li1 N1 -157.3(5)
B1 C13 Li1 N1 -28.2(5)
C12 C13 Li1 N2 85.9(2)
B1 C13 Li1 N2 -145.0(2)
C12 C13 Li1 C11 -28.09(18)
B1 C13 Li1 C11 101.0(2)
C12 C13 Li1 C10 -63.47(19)
B1 C13 Li1 C10 65.65(18)
B1 C13 Li1 C12 129.1(3)
C12 C13 Li1 C9 -98.2(2)
B1 C13 Li1 C9 30.87(16)
C12 C13 Li1 B1 -129.1(3)
C10 C9 Li1 N1 -105.5(2)
B1 C9 Li1 N1 124.2(2)
C10 C9 Li1 N2 119.5(12)
B1 C9 Li1 N2 -10.7(12)
C10 C9 Li1 C11 28.90(16)
B1 C9 Li1 C11 -101.3(2)
B1 C9 Li1 C10 -130.2(2)
C10 C9 Li1 C12 64.08(18)
B1 C9 Li1 C12 -66.17(18)
C10 C9 Li1 C13 98.96(19)
B1 C9 Li1 C13 -31.29(16)
C10 C9 Li1 B1 130.2(2)
C9 B1 Li1 N1 -67.1(3)
C13 B1 Li1 N1 165.2(3)
P1 B1 Li1 N1 51.8(3)
C9 B1 Li1 N2 177.1(3)
C13 B1 Li1 N2 49.5(3)
P1 B1 Li1 N2 -64.0(4)
C9 B1 Li1 C11 63.77(18)
C13 B1 Li1 C11 -63.83(18)
P1 B1 Li1 C11 -177.3(2)
C9 B1 Li1 C10 28.54(15)
C13 B1 Li1 C10 -99.07(19)
P1 B1 Li1 C10 147.5(2)
C9 B1 Li1 C12 98.62(19)
C13 B1 Li1 C12 -28.98(16)
P1 B1 Li1 C12 -142.4(2)
C9 B1 Li1 C13 127.6(2)
P1 B1 Li1 C13 -113.5(3)
C13 B1 Li1 C9 -127.6(2)
P1 B1 Li1 C9 118.9(3)
N2 Li1 N1 C17 -102.5(2)
C11 Li1 N1 C17 25.8(4)
C10 Li1 N1 C17 51.8(3)
C12 Li1 N1 C17 33.4(12)
C13 Li1 N1 C17 136.3(5)
C9 Li1 N1 C17 85.5(2)
B1 Li1 N1 C17 118.1(2)
N2 Li1 N1 C16 135.2(2)
C11 Li1 N1 C16 -96.6(4)
C10 Li1 N1 C16 -70.5(3)
C12 Li1 N1 C16 -88.9(12)
C13 Li1 N1 C16 14.0(6)
C9 Li1 N1 C16 -36.8(3)
B1 Li1 N1 C16 -4.2(3)
N2 Li1 N1 C14 14.9(2)
C11 Li1 N1 C14 143.1(3)
C10 Li1 N1 C14 169.2(2)
C12 Li1 N1 C14 150.8(11)
C13 Li1 N1 C14 -106.3(5)
C9 Li1 N1 C14 -157.1(2)
B1 Li1 N1 C14 -124.5(2)
C17 N1 C14 C15 74.7(3)
C16 N1 C14 C15 -164.9(2)
Li1 N1 C14 C15 -39.3(3)
N1 C14 C15 N2 53.8(3)
C14 C15 N2 C19 -162.5(3)
C14 C15 N2 C18 76.9(3)
C14 C15 N2 Li1 -35.8(3)
N1 Li1 N2 C19 131.4(3)
C11 Li1 N2 C19 -8.4(4)
C10 Li1 N2 C19 9.3(6)
C12 Li1 N2 C19 -39.7(3)
C13 Li1 N2 C19 -73.7(3)
C9 Li1 N2 C19 -92.7(12)
B1 Li1 N2 C19 -101.2(4)
N1 Li1 N2 C18 -104.8(2)
C11 Li1 N2 C18 115.4(3)
C10 Li1 N2 C18 133.0(5)
C12 Li1 N2 C18 84.0(2)
C13 Li1 N2 C18 50.1(3)
C9 Li1 N2 C18 31.1(12)
B1 Li1 N2 C18 22.6(4)
N1 Li1 N2 C15 10.9(2)
C11 Li1 N2 C15 -128.9(2)
C10 Li1 N2 C15 -111.3(5)
C12 Li1 N2 C15 -160.3(2)
C13 Li1 N2 C15 165.8(2)
C9 Li1 N2 C15 146.8(12)
B1 Li1 N2 C15 138.3(3)
